data_9014154
loop_
_publ_author_name
'Seethanen, D.'
'Tordjman, I.'
'Averbuch-Pouchot M'

_publ_section_title
;
 Structure cristalline du trimetaphosphate mixte de nickelpotassium
 heptahydrate,  Ni K4 (P3 O9)2 (H2 O)7, et donnees
 cristallographiques de Co K4 (P3 O9)2 (H2 O)7
;
_journal_issue 8
_journal_name_full 'Acta Crystallographica, Section B'
_journal_page_first 2387
_journal_page_last 2390
_journal_paper_doi 10.1107/S0567740878008298
_journal_volume 34
_journal_year 1978
_chemical_formula_sum 'K4 Ni O25 P6'
_space_group_IT_number 42
_symmetry_space_group_name_Hall 'F -2 -2'
_symmetry_space_group_name_H-M 'F m 2 m'
_cell_angle_alpha 90
_cell_angle_beta 90
_cell_angle_gamma 90
_cell_length_a 23.03
_cell_length_b 11.882
_cell_length_c 8.732
_cell_formula_units_Z 4
_cell_volume 2389.446
_database_code_amcsd 0015974
_exptl_crystal_density_diffrn 2.226
_cod_duplicate_entry 1008027
_cod_original_formula_sum 'Ni K4 P6 O25'
_cod_database_code 9014154
_amcsd_formula_title 'H14 K4 Ni O25 P6'

loop_
_space_group_symop_operation_xyz
x,y,z
x,1/2+y,1/2+z
1/2+x,y,1/2+z
1/2+x,1/2+y,z
-x,y,z
-x,1/2+y,1/2+z
1/2-x,y,1/2+z
1/2-x,1/2+y,z
x,y,-z
x,1/2+y,1/2-z
1/2+x,y,1/2-z
1/2+x,1/2+y,-z
-x,y,-z
-x,1/2+y,1/2-z
1/2-x,y,1/2-z
1/2-x,1/2+y,-z

loop_
_atom_site_label
_atom_site_fract_x
_atom_site_fract_y
_atom_site_fract_z
_atom_site_attached_hydrogens
Ni1 0.00000 0.00000 0.00000 0
K1 0.25000 0.02904 0.25000 0
K2 0.11389 0.60717 0.00000 0
P1 0.23557 0.27202 0.00000 0
P2 0.13047 0.32160 0.16856 0
O1 0.19093 0.25618 0.14304 0
O2 0.10178 0.31841 0.00000 0
O3 0.27303 0.17091 0.00000 0
O4 0.25828 0.38806 0.00000 0
O5 0.09275 0.25072 0.26792 0
O6 0.13988 0.44089 0.21560 0
O7 0.09038 0.00527 0.00000 2
O8 0.00000 0.12086 0.16853 2
O9 0.00000 -0.11614 0.16937 2
O10 0.00000 0.51858 0.00000 2

loop_
_cod_related_entry_id
_cod_related_entry_database
_cod_related_entry_code
1 AMCSD 0015974
